data_7233377
loop_
_publ_author_name
'Jakubczyk, Micha\/l'
'Mkrtchyan, Satenik'
'Madura, Izabela D.'
'Marek, Paulina H.'
'Iaroshenko, Viktor O.'

_publ_section_title
;
 Copper-catalyzed direct C--H arylselenation of 4-nitro-pyrazoles and
 other heterocycles with selenium powder and aryl iodides. Access to
 unsymmetrical heteroaryl selenides
;
_journal_issue 44
_journal_name_full 'RSC Advances'
_journal_page_first 25368
_journal_paper_doi 10.1039/C9RA05004C
_journal_volume 9
_journal_year 2019
_chemical_formula_moiety 'C17 H17 N3 Se'
_chemical_formula_sum 'C17 H17 N3 Se'
_chemical_formula_weight 342.29
_chemical_name_systematic
;        
 3-methyl-1-phenyl-4-(p-tolylselanyl)-1H-pyrazol-5-amine
;
_space_group_crystal_system monoclinic
_space_group_IT_number 14
_space_group_name_Hall '-P 2ybc'
_space_group_name_H-M_alt 'P 1 21/c 1'
_symmetry_space_group_name_Hall '-P 2ybc'
_symmetry_space_group_name_H-M 'P 1 21/c 1'
_atom_sites_solution_hydrogens mixed
_atom_sites_solution_primary direct
_audit_creation_date 2019-06-13
_audit_creation_method
;
Olex2 1.2-beta
(compiled 2018.05.29 svn.r3508 for OlexSys, GUI svn.r5506)
;
_audit_update_record
;
2019-06-13 deposited with the CCDC.    2019-08-13 downloaded from the CCDC.
;
_cell_angle_alpha 90
_cell_angle_beta 101.138(4)
_cell_angle_gamma 90
_cell_formula_units_Z 4
_cell_length_a 12.5515(5)
_cell_length_b 5.93199(19)
_cell_length_c 21.5896(11)
_cell_measurement_reflns_used 3989
_cell_measurement_temperature 293(2)
_cell_measurement_theta_max 26.1780
_cell_measurement_theta_min 4.4670
_cell_volume 1577.18(12)
_computing_cell_refinement 'CrysAlisPro 1.171.38.46 (Rigaku OD, 2015)'
_computing_data_collection 'CrysAlisPro 1.171.38.46 (Rigaku OD, 2015)'
_computing_data_reduction 'CrysAlisPro 1.171.38.46 (Rigaku OD, 2015)'
_computing_molecular_graphics 'Olex2 (Dolomanov et al., 2009)'
_computing_publication_material 'Olex2 (Dolomanov et al., 2009)'
_computing_structure_refinement 'ShelXL (Sheldrick, 2015)'
_computing_structure_solution 'ShelXT (Sheldrick, 2015)'
_diffrn_ambient_temperature 293(2)
_diffrn_detector 'CCD plate'
_diffrn_detector_area_resol_mean 10.3347
_diffrn_detector_type Atlas
_diffrn_measured_fraction_theta_full 0.998
_diffrn_measured_fraction_theta_max 0.986
_diffrn_measurement_details
;
List of Runs (angles in degrees, time in seconds):

  # Type    Start    End  Width  t~exp~   \w     \q     \k     \f   Frames
#--------------------------------------------------------------------------
  1  \w     19.00  51.00   1.00   45.00    --   11.71 -99.00 -90.00   32
  2  \w    -28.00  93.00   1.00   45.00    --   11.71  19.00 -30.00  121
  3  \w    -77.00 -51.00   1.00   45.00    --   11.71 179.00 -60.00   26
  4  \w     17.00  48.00   1.00   45.00    --   11.71 -99.00  30.00   31
  5  \w    -77.00  83.00   1.00   45.00    --   11.71   0.00-120.00  160
;
_diffrn_measurement_device 'four-circle diffractometer'
_diffrn_measurement_device_type 'Xcalibur, Atlas, Gemini ultra'
_diffrn_measurement_method '\w scans'
_diffrn_orient_matrix_type 'CrysAlisPro convention (1999,Acta A55,543-557)'
_diffrn_orient_matrix_UB_11 -0.0169716000
_diffrn_orient_matrix_UB_12 0.0041635000
_diffrn_orient_matrix_UB_13 -0.0332855000
_diffrn_orient_matrix_UB_21 0.0218682000
_diffrn_orient_matrix_UB_22 -0.1091277000
_diffrn_orient_matrix_UB_23 -0.0024847000
_diffrn_orient_matrix_UB_31 -0.0505145000
_diffrn_orient_matrix_UB_32 -0.0486533000
_diffrn_orient_matrix_UB_33 0.0027160000
_diffrn_radiation_monochromator graphite
_diffrn_radiation_probe x-ray
_diffrn_radiation_type MoK\a
_diffrn_radiation_wavelength 0.71073
_diffrn_reflns_av_R_equivalents 0.0392
_diffrn_reflns_av_unetI/netI 0.0357
_diffrn_reflns_Laue_measured_fraction_full 0.998
_diffrn_reflns_Laue_measured_fraction_max 0.986
_diffrn_reflns_limit_h_max 16
_diffrn_reflns_limit_h_min -15
_diffrn_reflns_limit_k_max 7
_diffrn_reflns_limit_k_min -7
_diffrn_reflns_limit_l_max 24
_diffrn_reflns_limit_l_min -27
_diffrn_reflns_number 14178
_diffrn_reflns_point_group_measured_fraction_full 0.998
_diffrn_reflns_point_group_measured_fraction_max 0.986
_diffrn_reflns_theta_full 26.000
_diffrn_reflns_theta_max 27.497
_diffrn_reflns_theta_min 3.308
_diffrn_source 'fine-focus sealed X-ray tube'
_diffrn_source_type 'Enhance (Mo) X-ray Source'
_exptl_absorpt_coefficient_mu 2.378
_exptl_absorpt_correction_T_max 1.00000
_exptl_absorpt_correction_T_min 0.74530
_exptl_absorpt_correction_type multi-scan
_exptl_absorpt_process_details
;
CrysAlisPro 1.171.38.46 (Rigaku Oxford Diffraction, 2015)
Empirical absorption correction using spherical harmonics,
 implemented in SCALE3 ABSPACK scaling algorithm.
;
_exptl_crystal_colour colourless
_exptl_crystal_density_diffrn 1.442
_exptl_crystal_description block
_exptl_crystal_F_000 696
_exptl_crystal_size_max 0.7
_exptl_crystal_size_mid 0.4
_exptl_crystal_size_min 0.2
_refine_diff_density_max 0.371
_refine_diff_density_min -0.261
_refine_diff_density_rms 0.052
_refine_ls_extinction_method none
_refine_ls_goodness_of_fit_ref 1.020
_refine_ls_hydrogen_treatment mixed
_refine_ls_matrix_type full
_refine_ls_number_parameters 200
_refine_ls_number_reflns 3579
_refine_ls_number_restraints 2
_refine_ls_restrained_S_all 1.020
_refine_ls_R_factor_all 0.0596
_refine_ls_R_factor_gt 0.0365
_refine_ls_shift/su_max 0.001
_refine_ls_shift/su_mean 0.000
_refine_ls_structure_factor_coef Fsqd
_refine_ls_weighting_details 'w=1/[\s^2^(Fo^2^)+(0.0320P)^2^+0.6249P] where P=(Fo^2^+2Fc^2^)/3'
_refine_ls_weighting_scheme calc
_refine_ls_wR_factor_gt 0.0731
_refine_ls_wR_factor_ref 0.0819
_reflns_Friedel_coverage 0.000
_reflns_number_gt 2659
_reflns_number_total 3579
_reflns_threshold_expression 'I > 2\s(I)'
_cod_data_source_file c9ra05004c2.cif
_cod_data_source_block 5b
_cod_original_cell_volume 1577.19(11)
_cod_database_code 7233377
_shelx_space_group_comment
;
The symmetry employed for this shelxl refinement is uniquely defined
by the following loop, which should always be used as a source of
symmetry information in preference to the above space-group names.
They are only intended as comments.
;
_shelx_estimated_absorpt_t_max 0.648
_shelx_estimated_absorpt_t_min 0.287
_olex2_refinement_description
;
1. Fixed Uiso
 At 1.2 times of:
  All C(H) groups
 At 1.5 times of:
  All C(H,H,H) groups
2. Restrained distances
 N3-H3B = N3-H3A
 0.82 with sigma of 0.05
3.a Aromatic/amide H refined with riding coordinates:
 C16(H16), C20(H20), C13(H13), C17(H17), C19(H19), C9(H9), C12(H12), C11(H11),
 C10(H10)
3.b Idealised Me refined as rotating group:
 C21(H21A,H21B,H21C), C7(H7A,H7B,H7C)
;
_olex2_date_sample_data_collection 2018-03-09
_olex2_submission_special_instructions 'No special instructions were received'
_oxdiff_exptl_absorpt_empirical_details
;
Empirical correction (ABSPACK) includes:
- Absorption correction using spherical harmonics
- Frame scaling
;
_oxdiff_exptl_absorpt_empirical_full_max 1.207
_oxdiff_exptl_absorpt_empirical_full_min 0.866

loop_
_space_group_symop_operation_xyz
'x, y, z'
'-x, y+1/2, -z+1/2'
'-x, -y, -z'
'x, -y-1/2, z-1/2'

loop_
_atom_site_label
_atom_site_type_symbol
_atom_site_fract_x
_atom_site_fract_y
_atom_site_fract_z
_atom_site_U_iso_or_equiv
_atom_site_adp_type
_atom_site_occupancy
_atom_site_site_symmetry_order
_atom_site_calc_flag
_atom_site_refinement_flags_posn
Se1 Se 0.27274(2) -0.10084(4) 0.54494(2) 0.05078(11) Uani 1 1 d .
N2 N 0.31617(15) 0.3137(3) 0.40483(10) 0.0418(5) Uani 1 1 d .
N3 N 0.45326(19) 0.2563(4) 0.49763(13) 0.0500(6) Uani 1 1 d D
N1 N 0.20991(15) 0.2533(4) 0.37927(10) 0.0491(5) Uani 1 1 d .
C15 C 0.21910(18) 0.1062(4) 0.60039(12) 0.0396(5) Uani 1 1 d .
C3 C 0.35199(18) 0.2148(4) 0.46132(11) 0.0383(5) Uani 1 1 d .
C4 C 0.2687(2) 0.0819(4) 0.47334(12) 0.0413(6) Uani 1 1 d .
C6 C 0.37074(18) 0.4718(4) 0.37250(11) 0.0392(5) Uani 1 1 d .
C16 C 0.1708(2) 0.3091(4) 0.57937(12) 0.0462(6) Uani 1 1 d .
H16 H 0.165981 0.353098 0.537576 0.055 Uiso 1 1 calc R
C20 C 0.22800(19) 0.0466(4) 0.66316(13) 0.0462(6) Uani 1 1 d .
H20 H 0.262270 -0.087258 0.677984 0.055 Uiso 1 1 calc R
C5 C 0.18339(19) 0.1122(4) 0.42142(13) 0.0471(6) Uani 1 1 d .
C13 C 0.4751(2) 0.4291(4) 0.36426(12) 0.0457(6) Uani 1 1 d .
H13 H 0.508676 0.293562 0.378128 0.055 Uiso 1 1 calc R
C18 C 0.1351(2) 0.3869(4) 0.68327(13) 0.0481(6) Uani 1 1 d .
C17 C 0.1300(2) 0.4450(4) 0.62076(14) 0.0520(7) Uani 1 1 d .
H17 H 0.097736 0.581061 0.606191 0.062 Uiso 1 1 calc R
C19 C 0.1861(2) 0.1856(5) 0.70373(13) 0.0492(6) Uani 1 1 d .
H19 H 0.192131 0.143262 0.745743 0.059 Uiso 1 1 calc R
C9 C 0.3199(2) 0.6697(4) 0.35038(13) 0.0502(6) Uani 1 1 d .
H9 H 0.249261 0.698519 0.355543 0.060 Uiso 1 1 calc R
C12 C 0.5294(2) 0.5871(5) 0.33551(13) 0.0543(7) Uani 1 1 d .
H12 H 0.600379 0.559338 0.330852 0.065 Uiso 1 1 calc R
C11 C 0.4796(2) 0.7852(5) 0.31368(14) 0.0609(8) Uani 1 1 d .
H11 H 0.516617 0.891925 0.294407 0.073 Uiso 1 1 calc R
C10 C 0.3745(3) 0.8250(5) 0.32046(15) 0.0645(8) Uani 1 1 d .
H10 H 0.339946 0.957627 0.304770 0.077 Uiso 1 1 calc R
C21 C 0.0855(3) 0.5333(5) 0.72699(15) 0.0683(8) Uani 1 1 d .
H21A H 0.113933 0.683420 0.726782 0.102 Uiso 1 1 calc GR
H21B H 0.102722 0.473067 0.769011 0.102 Uiso 1 1 calc GR
H21C H 0.008076 0.536786 0.713090 0.102 Uiso 1 1 calc GR
C7 C 0.0736(2) 0.0042(6) 0.41111(16) 0.0729(9) Uani 1 1 d .
H7A H 0.036858 0.048480 0.444255 0.109 Uiso 1 1 calc GR
H7B H 0.081560 -0.156785 0.411307 0.109 Uiso 1 1 calc GR
H7C H 0.032047 0.051609 0.371159 0.109 Uiso 1 1 calc GR
H3A H 0.459(2) 0.208(5) 0.5331(13) 0.066(10) Uiso 1 1 d D
H3B H 0.496(3) 0.327(7) 0.484(2) 0.137(19) Uiso 1 1 d D

loop_
_atom_site_aniso_label
_atom_site_aniso_U_11
_atom_site_aniso_U_22
_atom_site_aniso_U_33
_atom_site_aniso_U_23
_atom_site_aniso_U_13
_atom_site_aniso_U_12
Se1 0.06168(18) 0.03844(15) 0.0567(2) 0.00844(13) 0.02271(13) 0.00149(12)
N2 0.0396(10) 0.0478(11) 0.0376(12) 0.0028(10) 0.0065(9) -0.0075(9)
N3 0.0527(13) 0.0500(14) 0.0432(16) 0.0080(12) -0.0013(11) -0.0148(11)
N1 0.0390(10) 0.0655(14) 0.0428(13) 0.0014(11) 0.0074(9) -0.0073(10)
C15 0.0364(11) 0.0406(12) 0.0429(15) 0.0043(11) 0.0100(10) -0.0080(10)
C3 0.0424(12) 0.0350(12) 0.0379(14) -0.0014(11) 0.0084(11) -0.0048(10)
C4 0.0462(12) 0.0404(13) 0.0392(15) -0.0011(11) 0.0129(11) -0.0015(11)
C6 0.0451(13) 0.0402(12) 0.0313(14) -0.0011(10) 0.0046(10) -0.0056(11)
C16 0.0595(15) 0.0403(13) 0.0410(16) 0.0093(12) 0.0153(12) -0.0014(12)
C20 0.0449(13) 0.0475(14) 0.0453(16) 0.0139(12) 0.0066(11) -0.0021(11)
C5 0.0387(12) 0.0584(16) 0.0466(16) -0.0039(13) 0.0140(12) -0.0064(12)
C13 0.0483(14) 0.0442(14) 0.0440(16) 0.0019(12) 0.0078(11) -0.0024(11)
C18 0.0516(14) 0.0476(14) 0.0483(17) -0.0025(13) 0.0176(12) -0.0126(13)
C17 0.0646(16) 0.0405(14) 0.0534(18) 0.0077(12) 0.0174(14) 0.0002(12)
C19 0.0537(14) 0.0568(15) 0.0377(16) 0.0083(13) 0.0104(12) -0.0112(13)
C9 0.0520(14) 0.0468(14) 0.0520(18) 0.0005(13) 0.0102(13) 0.0026(12)
C12 0.0519(15) 0.0638(18) 0.0490(17) -0.0015(14) 0.0144(13) -0.0122(14)
C11 0.0721(19) 0.0565(17) 0.0540(19) 0.0080(15) 0.0120(15) -0.0213(16)
C10 0.082(2) 0.0428(15) 0.065(2) 0.0116(14) 0.0051(16) -0.0021(15)
C21 0.085(2) 0.0653(19) 0.062(2) -0.0072(16) 0.0324(17) -0.0059(17)
C7 0.0482(15) 0.098(2) 0.072(2) 0.002(2) 0.0116(15) -0.0220(17)

loop_
_atom_type_symbol
_atom_type_description
_atom_type_scat_dispersion_real
_atom_type_scat_dispersion_imag
_atom_type_scat_source
C C 0.0033 0.0016 'International Tables Vol C Tables 4.2.6.8 and 6.1.1.4'
H H 0.0000 0.0000 'International Tables Vol C Tables 4.2.6.8 and 6.1.1.4'
N N 0.0061 0.0033 'International Tables Vol C Tables 4.2.6.8 and 6.1.1.4'
Se Se -0.0929 2.2259 'International Tables Vol C Tables 4.2.6.8 and 6.1.1.4'

loop_
_geom_angle_atom_site_label_1
_geom_angle_atom_site_label_2
_geom_angle_atom_site_label_3
_geom_angle
C4 Se1 C15 100.73(10)
N1 N2 C6 119.5(2)
C3 N2 N1 111.92(18)
C3 N2 C6 128.51(19)
C3 N3 H3A 112(2)
C3 N3 H3B 120(4)
H3A N3 H3B 127(4)
C5 N1 N2 103.9(2)
C16 C15 Se1 122.32(19)
C20 C15 Se1 118.30(18)
C20 C15 C16 119.4(2)
N2 C3 N3 123.0(2)
N2 C3 C4 106.7(2)
C4 C3 N3 130.2(2)
C3 C4 Se1 125.87(19)
C3 C4 C5 105.5(2)
C5 C4 Se1 128.66(19)
C13 C6 N2 120.1(2)
C9 C6 N2 119.8(2)
C9 C6 C13 120.0(2)
C15 C16 H16 120.3
C17 C16 C15 119.5(2)
C17 C16 H16 120.3
C15 C20 H20 120.0
C19 C20 C15 120.0(2)
C19 C20 H20 120.0
N1 C5 C4 112.0(2)
N1 C5 C7 120.9(3)
C4 C5 C7 127.0(3)
C6 C13 H13 120.0
C12 C13 C6 119.9(2)
C12 C13 H13 120.0
C17 C18 C19 117.2(2)
C17 C18 C21 121.5(3)
C19 C18 C21 121.3(3)
C16 C17 C18 122.4(2)
C16 C17 H17 118.8
C18 C17 H17 118.8
C20 C19 C18 121.5(2)
C20 C19 H19 119.3
C18 C19 H19 119.3
C6 C9 H9 120.3
C6 C9 C10 119.5(2)
C10 C9 H9 120.3
C13 C12 H12 119.8
C11 C12 C13 120.4(2)
C11 C12 H12 119.8
C12 C11 H11 120.2
C12 C11 C10 119.6(3)
C10 C11 H11 120.2
C9 C10 H10 119.7
C11 C10 C9 120.5(3)
C11 C10 H10 119.7
C18 C21 H21A 109.5
C18 C21 H21B 109.5
C18 C21 H21C 109.5
H21A C21 H21B 109.5
H21A C21 H21C 109.5
H21B C21 H21C 109.5
C5 C7 H7A 109.5
C5 C7 H7B 109.5
C5 C7 H7C 109.5
H7A C7 H7B 109.5
H7A C7 H7C 109.5
H7B C7 H7C 109.5

loop_
_geom_bond_atom_site_label_1
_geom_bond_atom_site_label_2
_geom_bond_distance
Se1 C15 1.925(2)
Se1 C4 1.881(2)
N2 N1 1.389(3)
N2 C3 1.350(3)
N2 C6 1.421(3)
N3 C3 1.381(3)
N3 H3A 0.81(3)
N3 H3B 0.77(4)
N1 C5 1.325(3)
C15 C16 1.384(3)
C15 C20 1.384(3)
C3 C4 1.373(3)
C4 C5 1.404(4)
C6 C13 1.379(3)
C6 C9 1.377(3)
C16 H16 0.9300
C16 C17 1.374(4)
C20 H20 0.9300
C20 C19 1.379(4)
C5 C7 1.496(3)
C13 H13 0.9300
C13 C12 1.376(4)
C18 C17 1.382(4)
C18 C19 1.386(4)
C18 C21 1.503(4)
C17 H17 0.9300
C19 H19 0.9300
C9 H9 0.9300
C9 C10 1.381(4)
C12 H12 0.9300
C12 C11 1.371(4)
C11 H11 0.9300
C11 C10 1.375(4)
C10 H10 0.9300
C21 H21A 0.9600
C21 H21B 0.9600
C21 H21C 0.9600
C7 H7A 0.9600
C7 H7B 0.9600
C7 H7C 0.9600

loop_
_geom_torsion_atom_site_label_1
_geom_torsion_atom_site_label_2
_geom_torsion_atom_site_label_3
_geom_torsion_atom_site_label_4
_geom_torsion
Se1 C15 C16 C17 177.21(19)
Se1 C15 C20 C19 -177.03(18)
Se1 C4 C5 N1 -179.52(18)
Se1 C4 C5 C7 0.3(4)
N2 N1 C5 C4 0.5(3)
N2 N1 C5 C7 -179.2(2)
N2 C3 C4 Se1 178.90(17)
N2 C3 C4 C5 -0.7(3)
N2 C6 C13 C12 -177.0(2)
N2 C6 C9 C10 178.3(2)
N3 C3 C4 Se1 -3.3(4)
N3 C3 C4 C5 177.1(3)
N1 N2 C3 N3 -176.9(2)
N1 N2 C3 C4 1.1(3)
N1 N2 C6 C13 -133.4(2)
N1 N2 C6 C9 47.7(3)
C15 Se1 C4 C3 90.9(2)
C15 Se1 C4 C5 -89.6(2)
C15 C16 C17 C18 -0.1(4)
C15 C20 C19 C18 -0.4(4)
C3 N2 N1 C5 -1.0(3)
C3 N2 C6 C13 50.0(4)
C3 N2 C6 C9 -128.8(3)
C3 C4 C5 N1 0.1(3)
C3 C4 C5 C7 179.9(3)
C6 N2 N1 C5 -178.1(2)
C6 N2 C3 N3 -0.1(4)
C6 N2 C3 C4 177.9(2)
C6 C13 C12 C11 -1.4(4)
C6 C9 C10 C11 -1.2(4)
C16 C15 C20 C19 1.9(3)
C20 C15 C16 C17 -1.7(4)
C13 C6 C9 C10 -0.5(4)
C13 C12 C11 C10 -0.2(4)
C17 C18 C19 C20 -1.3(4)
C19 C18 C17 C16 1.5(4)
C9 C6 C13 C12 1.8(4)
C12 C11 C10 C9 1.6(5)
C21 C18 C17 C16 -177.2(3)
C21 C18 C19 C20 177.5(2)
